data_7102558
loop_
_publ_author_name
'Berthet, Jean-Claude'
'Nierlich, Martine'
'Ephritikhine, Michel'

_publ_section_title
;
 Synthesis of the stable UO2I2, the last of the uranyl dihalides. X-ray
 crystal structure of [UO2I2(py)3].
;
_journal_issue 7
_journal_name_full 'Chemical communications (Cambridge, England)'
_journal_page_first 870
_journal_page_last 871
_journal_paper_doi 10.1039/b400717d
_journal_year 2004
_chemical_formula_sum 'C15 H15 I2 N3 O2 U'
_chemical_formula_weight 761.13
_chemical_name_systematic
;
?
;
_space_group_IT_number 61
_symmetry_cell_setting orthorhombic
_symmetry_space_group_name_Hall '-P 2ac 2ab'
_symmetry_space_group_name_H-M 'P b c a'
_atom_sites_solution_hydrogens geom
_atom_sites_solution_primary direct
_atom_sites_solution_secondary difmap
_audit_creation_method SHELXL-97
_cell_angle_alpha 90.00
_cell_angle_beta 90.00
_cell_angle_gamma 90.00
_cell_formula_units_Z 8
_cell_length_a 14.968(3)
_cell_length_b 15.662(3)
_cell_length_c 17.193(3)
_cell_measurement_reflns_used 25092
_cell_measurement_temperature 123(2)
_cell_measurement_theta_max 25
_cell_measurement_theta_min 2
_cell_volume 4030.5(14)
_computing_cell_refinement 'DENZO(Otwinowski& Minor,1997)'
_computing_data_collection 'DENZO(Otwinowski& Minor,1997)'
_computing_data_reduction 'DENZO(Otwinowski& Minor,1997)'
_computing_molecular_graphics 'SHELXTL (Sheldrick,1997)'
_computing_publication_material 'SHELXTL (Sheldrick,1997)'
_computing_structure_refinement 'SHELXL-93 (Sheldrick, 1990)'
_computing_structure_solution 'SHELXS-86 (Sheldrick, 1990)'
_diffrn_ambient_temperature 123(2)
_diffrn_measured_fraction_theta_full 0.978
_diffrn_measured_fraction_theta_max 0.978
_diffrn_measurement_device 'Nonius Kappa CCD diffractometer'
_diffrn_measurement_method '\f rotation scans with 2\%steps'
_diffrn_radiation_monochromator graphite
_diffrn_radiation_source 'fine-focus sealed tube'
_diffrn_radiation_type MoK\a
_diffrn_radiation_wavelength 0.71073
_diffrn_reflns_av_R_equivalents 0.0940
_diffrn_reflns_av_sigmaI/netI 0.0435
_diffrn_reflns_limit_h_max 17
_diffrn_reflns_limit_h_min 0
_diffrn_reflns_limit_k_max 18
_diffrn_reflns_limit_k_min 0
_diffrn_reflns_limit_l_max 19
_diffrn_reflns_limit_l_min 0
_diffrn_reflns_number 25092
_diffrn_reflns_theta_full 24.69
_diffrn_reflns_theta_max 24.69
_diffrn_reflns_theta_min 2.60
_diffrn_standards_number 0
_exptl_absorpt_coefficient_mu 11.128
_exptl_absorpt_correction_T_max 0.598
_exptl_absorpt_correction_T_min 0.189
_exptl_absorpt_correction_type empirical
_exptl_absorpt_process_details 'MULABS in PLATON;Spek,1998'
_exptl_crystal_colour red
_exptl_crystal_density_diffrn 2.509
_exptl_crystal_density_method 'not measured'
_exptl_crystal_description irregular
_exptl_crystal_F_000 2720
_exptl_crystal_size_max 0.200
_exptl_crystal_size_mid 0.120
_exptl_crystal_size_min 0.040
_refine_diff_density_max 0.677
_refine_diff_density_min -0.771
_refine_diff_density_rms 0.150
_refine_ls_extinction_method none
_refine_ls_goodness_of_fit_ref 0.884
_refine_ls_hydrogen_treatment mixed
_refine_ls_matrix_type full
_refine_ls_number_parameters 208
_refine_ls_number_reflns 3364
_refine_ls_number_restraints 0
_refine_ls_restrained_S_all 0.884
_refine_ls_R_factor_all 0.0538
_refine_ls_R_factor_gt 0.0339
_refine_ls_shift/su_max 0.020
_refine_ls_shift/su_mean 0.002
_refine_ls_structure_factor_coef Fsqd
_refine_ls_weighting_details 'calc w=1/[\s^2^(Fo^2^)+(0.0314P)^2^+43.5326P] where P=(Fo^2^+2Fc^2^)/3'
_refine_ls_weighting_scheme calc
_refine_ls_wR_factor_gt 0.0676
_refine_ls_wR_factor_ref 0.0764
_reflns_number_gt 2616
_reflns_number_total 3364
_reflns_threshold_expression >2sigma(I)
_cod_data_source_file b400717d.txt
_cod_data_source_block struc
_cod_original_sg_symbol_H-M Pbca
_cod_database_code 7102558

loop_
_symmetry_equiv_pos_as_xyz
'x, y, z'
'-x+1/2, -y, z+1/2'
'-x, y+1/2, -z+1/2'
'x+1/2, -y+1/2, -z'
'-x, -y, -z'
'x-1/2, y, -z-1/2'
'x, -y-1/2, z-1/2'
'-x-1/2, y-1/2, z'

loop_
_atom_site_label
_atom_site_type_symbol
_atom_site_fract_x
_atom_site_fract_y
_atom_site_fract_z
_atom_site_U_iso_or_equiv
_atom_site_adp_type
_atom_site_occupancy
_atom_site_symmetry_multiplicity
_atom_site_calc_flag
_atom_site_refinement_flags
U U 0.12013(2) 0.39314(2) 0.599930(17) 0.02819(11) Uani 1 1 d .
I1 I -0.03102(5) 0.32217(5) 0.70577(4) 0.0561(2) Uani 1 1 d .
I2 I 0.27445(4) 0.52694(4) 0.58810(3) 0.03836(16) Uani 1 1 d .
O1 O 0.0469(4) 0.4744(4) 0.5700(3) 0.0322(14) Uani 1 1 d .
O2 O 0.1933(4) 0.3107(4) 0.6266(3) 0.0387(15) Uani 1 1 d .
N1 N 0.1738(5) 0.3777(5) 0.4590(4) 0.0315(17) Uani 1 1 d .
N2 N 0.0277(5) 0.2893(5) 0.5190(4) 0.0322(17) Uani 1 1 d .
N3 N 0.1332(5) 0.4634(5) 0.7311(4) 0.0279(16) Uani 1 1 d .
C1 C 0.2241(6) 0.3115(7) 0.4386(6) 0.041(2) Uani 1 1 d .
H1B H 0.2483 0.2769 0.4772 0.050 Uiso 1 1 calc R
C2 C 0.2416(7) 0.2926(7) 0.3610(6) 0.050(3) Uani 1 1 d .
H2B H 0.2782 0.2467 0.3485 0.060 Uiso 1 1 calc R
C3 C 0.2055(7) 0.3410(7) 0.3031(6) 0.051(3) Uani 1 1 d .
H3A H 0.2143 0.3270 0.2511 0.062 Uiso 1 1 calc R
C4 C 0.1557(7) 0.4112(8) 0.3238(5) 0.051(3) Uani 1 1 d .
H4A H 0.1322 0.4467 0.2856 0.061 Uiso 1 1 calc R
C5 C 0.1407(6) 0.4289(7) 0.4012(5) 0.039(2) Uani 1 1 d .
H5A H 0.1072 0.4767 0.4146 0.047 Uiso 1 1 calc R
C6 C 0.0459(7) 0.2047(6) 0.5174(5) 0.040(2) Uani 1 1 d .
H6A H 0.0925 0.1837 0.5476 0.048 Uiso 1 1 calc R
C7 C -0.0032(7) 0.1480(6) 0.4715(6) 0.047(3) Uani 1 1 d .
H7A H 0.0093 0.0899 0.4722 0.057 Uiso 1 1 calc R
C8 C -0.0698(8) 0.1796(7) 0.4256(6) 0.053(3) Uani 1 1 d .
H8A H -0.1012 0.1432 0.3928 0.064 Uiso 1 1 calc R
C9 C -0.0908(7) 0.2653(6) 0.4277(5) 0.043(2) Uani 1 1 d .
H9A H -0.1375 0.2872 0.3981 0.052 Uiso 1 1 calc R
C10 C -0.0403(6) 0.3177(6) 0.4752(5) 0.038(2) Uani 1 1 d .
H10A H -0.0542 0.3756 0.4769 0.046 Uiso 1 1 calc R
C11 C 0.0856(6) 0.5337(6) 0.7500(5) 0.035(2) Uani 1 1 d .
H11A H 0.0542 0.5616 0.7108 0.042 Uiso 1 1 calc R
C12 C 0.0812(6) 0.5661(6) 0.8244(5) 0.038(2) Uani 1 1 d .
H12A H 0.0482 0.6150 0.8353 0.046 Uiso 1 1 calc R
C13 C 0.1270(6) 0.5240(6) 0.8820(5) 0.038(2) Uani 1 1 d .
H13A H 0.1239 0.5435 0.9331 0.046 Uiso 1 1 calc R
C14 C 0.1766(6) 0.4542(6) 0.8650(5) 0.040(2) Uani 1 1 d .
H14A H 0.2087 0.4261 0.9036 0.048 Uiso 1 1 calc R
C15 C 0.1788(6) 0.4253(6) 0.7891(5) 0.037(2) Uani 1 1 d .
H15A H 0.2133 0.3776 0.7775 0.045 Uiso 1 1 calc R

loop_
_atom_site_aniso_label
_atom_site_aniso_U_11
_atom_site_aniso_U_22
_atom_site_aniso_U_33
_atom_site_aniso_U_23
_atom_site_aniso_U_13
_atom_site_aniso_U_12
U 0.03412(18) 0.02561(17) 0.02484(17) -0.00191(14) -0.00168(14) 0.00330(15)
I1 0.0693(5) 0.0624(5) 0.0365(3) -0.0101(3) 0.0143(3) -0.0326(4)
I2 0.0426(4) 0.0401(4) 0.0325(3) -0.0053(3) 0.0053(3) -0.0080(3)
O1 0.033(4) 0.035(4) 0.028(3) -0.002(3) -0.003(2) 0.003(3)
O2 0.048(4) 0.032(4) 0.036(3) 0.001(3) -0.005(3) 0.005(3)
N1 0.029(4) 0.033(4) 0.033(4) -0.012(3) 0.003(3) 0.002(3)
N2 0.036(4) 0.032(4) 0.028(4) -0.001(3) -0.001(3) 0.003(4)
N3 0.029(4) 0.029(4) 0.026(4) -0.003(3) 0.002(3) -0.010(3)
C1 0.027(5) 0.046(6) 0.051(6) -0.015(5) 0.006(4) -0.013(5)
C2 0.050(7) 0.032(6) 0.067(7) -0.023(5) 0.019(6) -0.015(5)
C3 0.047(7) 0.069(8) 0.039(6) -0.024(6) 0.011(5) -0.015(6)
C4 0.032(5) 0.089(9) 0.032(5) 0.005(5) 0.001(4) -0.008(6)
C5 0.031(5) 0.051(6) 0.035(5) 0.002(5) -0.003(4) 0.002(4)
C6 0.045(6) 0.032(6) 0.044(6) -0.004(4) 0.013(4) -0.002(5)
C7 0.058(7) 0.030(5) 0.054(6) -0.007(5) 0.035(5) -0.009(5)
C8 0.067(8) 0.055(7) 0.039(6) -0.009(5) 0.006(5) -0.024(6)
C9 0.054(6) 0.039(6) 0.036(5) 0.009(4) -0.006(4) -0.013(5)
C10 0.051(6) 0.030(5) 0.034(5) 0.002(4) 0.001(4) -0.005(5)
C11 0.037(5) 0.034(5) 0.034(5) 0.002(4) -0.002(4) 0.003(5)
C12 0.041(6) 0.042(6) 0.032(5) -0.010(4) 0.011(4) 0.000(5)
C13 0.042(6) 0.043(6) 0.030(5) -0.007(4) 0.004(4) -0.013(5)
C14 0.046(6) 0.047(6) 0.027(5) 0.003(4) -0.005(4) -0.005(5)
C15 0.044(6) 0.034(5) 0.034(5) 0.002(4) -0.007(4) -0.004(4)

loop_
_atom_type_symbol
_atom_type_description
_atom_type_scat_dispersion_real
_atom_type_scat_dispersion_imag
_atom_type_scat_source
C C 0.0033 0.0016 'International Tables Vol C Tables 4.2.6.8 and 6.1.1.4'
H H 0.0000 0.0000 'International Tables Vol C Tables 4.2.6.8 and 6.1.1.4'
N N 0.0061 0.0033 'International Tables Vol C Tables 4.2.6.8 and 6.1.1.4'
O O 0.0106 0.0060 'International Tables Vol C Tables 4.2.6.8 and 6.1.1.4'
I I -0.4742 1.8119 'International Tables Vol C Tables 4.2.6.8 and 6.1.1.4'
U U -9.6767 9.6646 'International Tables Vol C Tables 4.2.6.8 and 6.1.1.4'

loop_
_geom_angle_atom_site_label_1
_geom_angle_atom_site_label_2
_geom_angle_atom_site_label_3
_geom_angle
O1 U O2 178.1(3)
O1 U N3 89.6(2)
O2 U N3 92.2(3)
O1 U N2 87.9(3)
O2 U N2 90.7(3)
N3 U N2 144.1(2)
O1 U N1 89.3(2)
O2 U N1 89.0(3)
N3 U N1 149.7(2)
N2 U N1 66.1(2)
O1 U I1 88.63(19)
O2 U I1 92.2(2)
N3 U I1 71.85(15)
N2 U I1 72.30(16)
N1 U I1 138.37(16)
O1 U I2 87.50(19)
O2 U I2 92.8(2)
N3 U I2 73.00(15)
N2 U I2 142.54(16)
N1 U I2 76.70(16)
I1 U I2 144.649(19)
C1 N1 C5 118.1(8)
C1 N1 U 120.0(6)
C5 N1 U 121.1(6)
C10 N2 C6 117.8(8)
C10 N2 U 120.4(6)
C6 N2 U 121.8(6)
C15 N3 C11 116.8(7)
C15 N3 U 120.6(6)
C11 N3 U 122.1(5)
N1 C1 C2 121.7(10)
C3 C2 C1 120.5(10)
C2 C3 C4 118.0(9)
C3 C4 C5 120.0(10)
N1 C5 C4 121.6(9)
N2 C6 C7 121.9(10)
C8 C7 C6 118.7(10)
C9 C8 C7 120.3(10)
C8 C9 C10 117.9(10)
N2 C10 C9 123.3(9)
N3 C11 C12 123.3(8)
C11 C12 C13 118.0(9)
C14 C13 C12 120.3(8)
C13 C14 C15 118.8(9)
N3 C15 C14 122.8(9)

loop_
_geom_bond_atom_site_label_1
_geom_bond_atom_site_label_2
_geom_bond_distance
U O1 1.757(6)
U O2 1.754(6)
U N3 2.517(6)
U N2 2.548(7)
U N1 2.564(7)
U I1 3.1089(8)
U I2 3.1254(8)
N1 C1 1.329(12)
N1 C5 1.370(11)
N2 C10 1.342(11)
N2 C6 1.353(11)
N3 C15 1.348(11)
N3 C11 1.351(11)
C1 C2 1.392(14)
C2 C3 1.364(15)
C3 C4 1.374(15)
C4 C5 1.378(13)
C6 C7 1.396(14)
C7 C8 1.365(15)
C8 C9 1.378(15)
C9 C10 1.383(13)
C11 C12 1.377(12)
C12 C13 1.374(13)
C13 C14 1.354(13)
C14 C15 1.381(12)
